data_4112609
loop_
_publ_author_name
'Vincent J. Catalano'
'Mark A. Malwitz'

_publ_section_title
;
 Mixed-Metal Metallocryptands. Short Metal-Metal Separations Strengthened
 by a Dipolar Interaction
;
_journal_name_full 'Journal of the American Chemical Society'
_journal_page_first 6560
_journal_page_last 6561
_journal_paper_doi 10.1021/ja048800n
_journal_volume 126
_journal_year 2004
_chemical_formula_sum 'C112.5 H87 Au Cl11 N6 O0 P6 Pd Tl'
_chemical_formula_weight 2606.39
_chemical_name_common 1.Cl2.4.5CH2Cl2
_chemical_name_systematic
; 
 ? 
;
_space_group_IT_number 61
_symmetry_cell_setting orthorhombic
_symmetry_space_group_name_Hall '-P 2ac 2ab'
_symmetry_space_group_name_H-M 'P b c a'
_atom_sites_solution_hydrogens geom
_atom_sites_solution_primary direct
_atom_sites_solution_secondary difmap
_audit_creation_method SHELXL-97
_cell_angle_alpha 90.00
_cell_angle_beta 90.00
_cell_angle_gamma 90.00
_cell_formula_units_Z 8
_cell_length_a 27.3585(14)
_cell_length_b 26.8697(15)
_cell_length_c 29.4776(16)
_cell_measurement_temperature 123(2)
_cell_volume 21669(2)
_computing_cell_refinement 'Bruker SMART'
_computing_data_collection 'Bruker SMART'
_computing_data_reduction 'Bruker SAINT'
_computing_molecular_graphics 'Bruker SHELXTL'
_computing_publication_material 'Bruker SHELXTL'
_computing_structure_refinement 'SHELXL-97 (Sheldrick, 1997)'
_computing_structure_solution 'SHELXS-97 (Sheldrick, 1990)'
_diffrn_ambient_temperature 123(2)
_diffrn_measured_fraction_theta_full 0.997
_diffrn_measured_fraction_theta_max 0.997
_diffrn_measurement_device_type 'CCD area detector'
_diffrn_measurement_method 'phi and omega scans'
_diffrn_radiation_monochromator graphite
_diffrn_radiation_source 'fine-focus sealed tube'
_diffrn_radiation_type MoK\a
_diffrn_radiation_wavelength 0.71073
_diffrn_reflns_av_R_equivalents 0.0660
_diffrn_reflns_av_sigmaI/netI 0.0530
_diffrn_reflns_limit_h_max 34
_diffrn_reflns_limit_h_min -24
_diffrn_reflns_limit_k_max 30
_diffrn_reflns_limit_k_min -33
_diffrn_reflns_limit_l_max 36
_diffrn_reflns_limit_l_min -36
_diffrn_reflns_number 121155
_diffrn_reflns_theta_full 26.37
_diffrn_reflns_theta_max 26.37
_diffrn_reflns_theta_min 1.49
_exptl_absorpt_coefficient_mu 3.409
_exptl_absorpt_correction_T_max 0.7076
_exptl_absorpt_correction_T_min 0.3404
_exptl_absorpt_correction_type none
_exptl_crystal_colour deep
_exptl_crystal_density_diffrn 1.598
_exptl_crystal_density_meas 0
_exptl_crystal_description shard
_exptl_crystal_F_000 10296
_exptl_crystal_size_max 0.40
_exptl_crystal_size_mid 0.28
_exptl_crystal_size_min 0.11
_refine_diff_density_max 2.668
_refine_diff_density_min -2.028
_refine_diff_density_rms 0.190
_refine_ls_extinction_method none
_refine_ls_goodness_of_fit_ref 1.121
_refine_ls_hydrogen_treatment mixed
_refine_ls_matrix_type full
_refine_ls_number_parameters 1290
_refine_ls_number_reflns 22109
_refine_ls_number_restraints 2
_refine_ls_restrained_S_all 1.124
_refine_ls_R_factor_all 0.0858
_refine_ls_R_factor_gt 0.0593
_refine_ls_shift/su_max 0.002
_refine_ls_shift/su_mean 0.000
_refine_ls_structure_factor_coef Fsqd
_refine_ls_weighting_details 'calc w=1/[\s^2^(Fo^2^)+(0.0926P)^2^+99.0000P] where P=(Fo^2^+2Fc^2^)/3'
_refine_ls_weighting_scheme calc
_refine_ls_wR_factor_gt 0.1670
_refine_ls_wR_factor_ref 0.1827
_reflns_number_gt 16181
_reflns_number_total 22109
_reflns_threshold_expression >2sigma(I)
_cod_data_source_file ja048800nsi20040227_034945_4.cif
_cod_data_source_block ortabs
_cod_original_formula_sum 'C112.50 H87 Au Cl11 N6 O0 P6 Pd Tl'
_cod_database_code 4112609

loop_
_symmetry_equiv_pos_as_xyz
'x, y, z'
'-x+1/2, -y, z+1/2'
'-x, y+1/2, -z+1/2'
'x+1/2, -y+1/2, -z'
'-x, -y, -z'
'x-1/2, y, -z-1/2'
'x, -y-1/2, z-1/2'
'-x-1/2, y-1/2, z'

loop_
_atom_site_label
_atom_site_type_symbol
_atom_site_fract_x
_atom_site_fract_y
_atom_site_fract_z
_atom_site_U_iso_or_equiv
_atom_site_adp_type
_atom_site_occupancy
_atom_site_symmetry_multiplicity
_atom_site_calc_flag
_atom_site_refinement_flags
Au2 Au 0.92842(7) 0.82811(9) 0.12053(9) 0.0194(2) Uani 0.648(2) 1 d PD
Au1 Au 0.7311(2) 0.7598(5) 0.1341(4) 0.0170(6) Uani 0.352(2) 1 d PD
Pd2 Pd 0.9235(3) 0.8232(4) 0.1236(4) 0.0194(2) Uani 0.352(2) 1 d PD
Pd1 Pd 0.7379(2) 0.7583(5) 0.1330(5) 0.0170(6) Uani 0.648(2) 1 d PD
Tl1 Tl 0.830524(14) 0.789730(14) 0.131032(12) 0.04227(11) Uani 1 1 d D
N1 N 0.8529(2) 0.8806(2) 0.21026(19) 0.0211(12) Uani 1 1 d .
N2 N 0.7563(2) 0.8804(2) 0.17997(19) 0.0202(12) Uani 1 1 d .
N3 N 0.8526(2) 0.8392(2) 0.0242(2) 0.0216(13) Uani 1 1 d .
N4 N 0.7942(2) 0.7559(2) 0.02429(19) 0.0213(13) Uani 1 1 d .
N5 N 0.9092(2) 0.7007(2) 0.14202(19) 0.0228(13) Uani 1 1 d .
N6 N 0.8256(2) 0.6966(2) 0.1966(2) 0.0214(13) Uani 1 1 d .
P1 P 0.94100(7) 0.83803(8) 0.19871(6) 0.0246(4) Uani 1 1 d .
P2 P 0.69675(7) 0.83615(7) 0.12106(6) 0.0200(4) Uani 1 1 d .
P3 P 0.90690(7) 0.89725(7) 0.07807(6) 0.0224(4) Uani 1 1 d .
P4 P 0.74447(7) 0.69617(7) 0.08021(6) 0.0216(4) Uani 1 1 d .
P5 P 0.95941(7) 0.75791(8) 0.08362(7) 0.0256(4) Uani 1 1 d .
P6 P 0.73677(7) 0.73776(7) 0.21103(6) 0.0224(4) Uani 1 1 d .
C1 C 0.8995(3) 0.8832(3) 0.2245(2) 0.0262(16) Uani 1 1 d .
C2 C 0.9168(3) 0.9177(3) 0.2561(3) 0.036(2) Uani 1 1 d .
H2A H 0.9500 0.9178 0.2653 0.044 Uiso 1 1 calc R
C3 C 0.8841(3) 0.9517(3) 0.2735(3) 0.039(2) Uani 1 1 d .
H3A H 0.8948 0.9760 0.2948 0.047 Uiso 1 1 calc R
C4 C 0.8351(3) 0.9503(3) 0.2599(3) 0.0310(18) Uani 1 1 d .
C5 C 0.8211(3) 0.9144(3) 0.2273(2) 0.0239(16) Uani 1 1 d .
C6 C 0.7703(3) 0.9144(3) 0.2118(2) 0.0234(15) Uani 1 1 d .
C7 C 0.7379(3) 0.9500(3) 0.2300(3) 0.0255(16) Uani 1 1 d .
C8 C 0.6894(3) 0.9500(3) 0.2135(3) 0.0302(18) Uani 1 1 d .
H8A H 0.6665 0.9737 0.2244 0.036 Uiso 1 1 calc R
C9 C 0.6759(3) 0.9160(3) 0.1818(3) 0.0246(16) Uani 1 1 d .
H9A H 0.6432 0.9154 0.1708 0.030 Uiso 1 1 calc R
C10 C 0.7103(3) 0.8816(3) 0.1653(2) 0.0217(15) Uani 1 1 d .
C11 C 0.8004(3) 0.9854(3) 0.2777(3) 0.0355(19) Uani 1 1 d .
H11A H 0.8106 1.0094 0.2993 0.043 Uiso 1 1 calc R
C12 C 0.7538(3) 0.9846(3) 0.2640(3) 0.0343(19) Uani 1 1 d .
H12A H 0.7310 1.0071 0.2770 0.041 Uiso 1 1 calc R
C13 C 0.8785(3) 0.8814(3) 0.0235(3) 0.0247(16) Uani 1 1 d .
C14 C 0.8872(3) 0.9089(3) -0.0154(3) 0.0347(19) Uani 1 1 d .
H14A H 0.9053 0.9391 -0.0138 0.042 Uiso 1 1 calc R
C15 C 0.8696(3) 0.8924(3) -0.0564(3) 0.0353(19) Uani 1 1 d .
H15A H 0.8741 0.9113 -0.0833 0.042 Uiso 1 1 calc R
C16 C 0.8448(3) 0.8469(3) -0.0573(3) 0.0288(17) Uani 1 1 d .
C17 C 0.8359(3) 0.8222(3) -0.0160(2) 0.0233(15) Uani 1 1 d .
C18 C 0.8069(3) 0.7764(3) -0.0160(2) 0.0239(16) Uani 1 1 d .
C19 C 0.7912(3) 0.7564(3) -0.0578(2) 0.0267(16) Uani 1 1 d .
C20 C 0.7636(3) 0.7126(3) -0.0572(3) 0.0305(18) Uani 1 1 d .
H20A H 0.7539 0.6973 -0.0848 0.037 Uiso 1 1 calc R
C21 C 0.7506(3) 0.6920(3) -0.0166(3) 0.0306(17) Uani 1 1 d .
H21A H 0.7316 0.6623 -0.0156 0.037 Uiso 1 1 calc R
C22 C 0.7660(3) 0.7158(3) 0.0240(2) 0.0238(15) Uani 1 1 d .
C23 C 0.8283(3) 0.8247(4) -0.0998(3) 0.039(2) Uani 1 1 d .
H23A H 0.8354 0.8407 -0.1278 0.047 Uiso 1 1 calc R
C24 C 0.8031(3) 0.7818(3) -0.0998(3) 0.0337(19) Uani 1 1 d .
H24A H 0.7929 0.7678 -0.1278 0.040 Uiso 1 1 calc R
C25 C 0.9493(3) 0.7006(3) 0.1163(2) 0.0245(16) Uani 1 1 d .
C26 C 0.9836(3) 0.6616(3) 0.1162(3) 0.0334(19) Uani 1 1 d .
H26A H 1.0109 0.6625 0.0964 0.040 Uiso 1 1 calc R
C27 C 0.9770(3) 0.6231(3) 0.1448(3) 0.0344(19) Uani 1 1 d .
H27A H 0.9997 0.5963 0.1452 0.041 Uiso 1 1 calc R
C28 C 0.9369(3) 0.6224(3) 0.1736(3) 0.0301(17) Uani 1 1 d .
C29 C 0.9025(3) 0.6619(3) 0.1710(2) 0.0241(16) Uani 1 1 d .
C30 C 0.8609(3) 0.6614(3) 0.2014(3) 0.0239(16) Uani 1 1 d .
C31 C 0.8572(3) 0.6233(3) 0.2344(3) 0.0262(16) Uani 1 1 d .
C32 C 0.8181(3) 0.6236(3) 0.2641(2) 0.0299(18) Uani 1 1 d .
H32A H 0.8160 0.5996 0.2876 0.036 Uiso 1 1 calc R
C33 C 0.7820(3) 0.6591(3) 0.2592(3) 0.0292(17) Uani 1 1 d .
H33A H 0.7547 0.6597 0.2791 0.035 Uiso 1 1 calc R
C34 C 0.7865(3) 0.6942(3) 0.2244(2) 0.0232(15) Uani 1 1 d .
C35 C 0.9299(3) 0.5830(3) 0.2066(3) 0.0298(17) Uani 1 1 d .
H35A H 0.9521 0.5559 0.2072 0.036 Uiso 1 1 calc R
C36 C 0.8933(3) 0.5841(3) 0.2358(3) 0.0327(18) Uani 1 1 d .
H36A H 0.8907 0.5587 0.2581 0.039 Uiso 1 1 calc R
C37 C 1.0010(3) 0.8664(3) 0.2052(3) 0.0264(16) Uani 1 1 d .
C38 C 1.0159(3) 0.9006(3) 0.1731(3) 0.0333(18) Uani 1 1 d .
H38A H 0.9948 0.9085 0.1485 0.040 Uiso 1 1 calc R
C39 C 1.0617(3) 0.9239(3) 0.1761(3) 0.0350(19) Uani 1 1 d .
H39A H 1.0710 0.9477 0.1539 0.042 Uiso 1 1 calc R
C40 C 1.0926(3) 0.9129(3) 0.2103(3) 0.040(2) Uani 1 1 d .
H40A H 1.1237 0.9285 0.2121 0.048 Uiso 1 1 calc R
C41 C 1.0780(3) 0.8776(4) 0.2438(3) 0.046(2) Uani 1 1 d .
H41A H 1.0992 0.8697 0.2683 0.056 Uiso 1 1 calc R
C42 C 1.0328(3) 0.8550(4) 0.2402(3) 0.041(2) Uani 1 1 d .
H42A H 1.0233 0.8311 0.2623 0.049 Uiso 1 1 calc R
C43 C 0.9419(3) 0.7862(3) 0.2384(3) 0.0274(17) Uani 1 1 d .
C44 C 0.9141(3) 0.7860(3) 0.2777(3) 0.0334(19) Uani 1 1 d .
H44A H 0.8948 0.8142 0.2851 0.040 Uiso 1 1 calc R
C45 C 0.9142(3) 0.7451(4) 0.3064(3) 0.042(2) Uani 1 1 d .
H45A H 0.8941 0.7450 0.3326 0.051 Uiso 1 1 calc R
C46 C 0.9431(4) 0.7050(4) 0.2969(3) 0.047(2) Uani 1 1 d .
H46A H 0.9432 0.6771 0.3167 0.057 Uiso 1 1 calc R
C47 C 0.9723(4) 0.7047(3) 0.2586(3) 0.042(2) Uani 1 1 d .
H47A H 0.9929 0.6771 0.2522 0.050 Uiso 1 1 calc R
C48 C 0.9710(3) 0.7451(3) 0.2297(3) 0.0353(19) Uani 1 1 d .
H48A H 0.9906 0.7447 0.2031 0.042 Uiso 1 1 calc R
C49 C 0.6307(3) 0.8255(3) 0.1243(2) 0.0237(15) Uani 1 1 d .
C50 C 0.6131(3) 0.7951(3) 0.1591(2) 0.0275(17) Uani 1 1 d .
H50A H 0.6347 0.7838 0.1822 0.033 Uiso 1 1 calc R
C51 C 0.5642(3) 0.7812(3) 0.1602(3) 0.0334(19) Uani 1 1 d .
H51A H 0.5524 0.7606 0.1841 0.040 Uiso 1 1 calc R
C52 C 0.5331(3) 0.7969(4) 0.1272(3) 0.037(2) Uani 1 1 d .
H52A H 0.4998 0.7871 0.1280 0.044 Uiso 1 1 calc R
C53 C 0.5493(3) 0.8267(4) 0.0930(3) 0.040(2) Uani 1 1 d .
H53A H 0.5271 0.8378 0.0704 0.048 Uiso 1 1 calc R
C54 C 0.5985(3) 0.8410(3) 0.0909(3) 0.0328(18) Uani 1 1 d .
H54A H 0.6097 0.8613 0.0666 0.039 Uiso 1 1 calc R
C55 C 0.7029(3) 0.8748(3) 0.0701(3) 0.0277(17) Uani 1 1 d .
C56 C 0.6921(4) 0.9244(3) 0.0688(3) 0.047(2) Uani 1 1 d .
H56A H 0.6810 0.9404 0.0956 0.056 Uiso 1 1 calc R
C57 C 0.6970(5) 0.9518(4) 0.0293(3) 0.059(3) Uani 1 1 d .
H57A H 0.6884 0.9861 0.0288 0.071 Uiso 1 1 calc R
C58 C 0.7141(4) 0.9292(4) -0.0087(3) 0.055(3) Uani 1 1 d .
H58A H 0.7182 0.9479 -0.0358 0.065 Uiso 1 1 calc R
C59 C 0.7255(4) 0.8806(5) -0.0081(3) 0.072(4) Uani 1 1 d .
H59A H 0.7374 0.8651 -0.0349 0.086 Uiso 1 1 calc R
C60 C 0.7200(4) 0.8527(4) 0.0310(3) 0.054(3) Uani 1 1 d .
H60A H 0.7280 0.8183 0.0309 0.065 Uiso 1 1 calc R
C61 C 0.9638(3) 0.9287(3) 0.0622(2) 0.0245(16) Uani 1 1 d .
C62 C 0.9700(3) 0.9801(3) 0.0631(3) 0.0309(17) Uani 1 1 d .
H62A H 0.9427 1.0012 0.0683 0.037 Uiso 1 1 calc R
C63 C 1.0163(3) 1.0007(3) 0.0564(3) 0.039(2) Uani 1 1 d .
H63A H 1.0203 1.0358 0.0568 0.047 Uiso 1 1 calc R
C64 C 1.0561(3) 0.9705(4) 0.0493(3) 0.039(2) Uani 1 1 d .
H64A H 1.0877 0.9846 0.0459 0.047 Uiso 1 1 calc R
C65 C 1.0500(3) 0.9190(3) 0.0472(3) 0.0354(19) Uani 1 1 d .
H65A H 1.0771 0.8979 0.0409 0.042 Uiso 1 1 calc R
C66 C 1.0043(3) 0.8990(3) 0.0542(3) 0.0303(17) Uani 1 1 d .
H66A H 1.0004 0.8639 0.0535 0.036 Uiso 1 1 calc R
C67 C 0.8698(3) 0.9463(3) 0.1026(2) 0.0234(15) Uani 1 1 d .
C68 C 0.8228(3) 0.9573(3) 0.0868(3) 0.0287(17) Uani 1 1 d .
H68A H 0.8095 0.9400 0.0616 0.034 Uiso 1 1 calc R
C69 C 0.7956(3) 0.9943(3) 0.1090(3) 0.0358(19) Uani 1 1 d .
H69A H 0.7638 1.0025 0.0982 0.043 Uiso 1 1 calc R
C70 C 0.8143(3) 1.0188(3) 0.1460(3) 0.0351(19) Uani 1 1 d .
H70A H 0.7953 1.0437 0.1607 0.042 Uiso 1 1 calc R
C71 C 0.8609(3) 1.0075(3) 0.1619(3) 0.0316(18) Uani 1 1 d .
H71A H 0.8741 1.0249 0.1872 0.038 Uiso 1 1 calc R
C72 C 0.8877(3) 0.9706(3) 0.1406(3) 0.0301(17) Uani 1 1 d .
H72A H 0.9190 0.9619 0.1522 0.036 Uiso 1 1 calc R
C73 C 0.6840(3) 0.6691(3) 0.0683(2) 0.0258(16) Uani 1 1 d .
C74 C 0.6767(3) 0.6189(3) 0.0622(3) 0.039(2) Uani 1 1 d .
H74A H 0.7037 0.5967 0.0624 0.047 Uiso 1 1 calc R
C75 C 0.6297(4) 0.6008(4) 0.0559(4) 0.051(3) Uani 1 1 d .
H75A H 0.6246 0.5661 0.0520 0.062 Uiso 1 1 calc R
C76 C 0.5903(3) 0.6328(4) 0.0552(3) 0.050(3) Uani 1 1 d .
H76A H 0.5582 0.6201 0.0511 0.060 Uiso 1 1 calc R
C77 C 0.5977(3) 0.6835(4) 0.0605(3) 0.047(2) Uani 1 1 d .
H77A H 0.5708 0.7058 0.0591 0.057 Uiso 1 1 calc R
C78 C 0.6444(3) 0.7016(3) 0.0678(3) 0.037(2) Uani 1 1 d .
H78A H 0.6494 0.7362 0.0726 0.045 Uiso 1 1 calc R
C79 C 0.7823(3) 0.6419(3) 0.0920(3) 0.0252(16) Uani 1 1 d .
C80 C 0.7743(3) 0.6163(3) 0.1325(3) 0.0302(17) Uani 1 1 d .
H80A H 0.7492 0.6272 0.1525 0.036 Uiso 1 1 calc R
C81 C 0.8029(3) 0.5745(3) 0.1443(3) 0.0345(19) Uani 1 1 d .
H81A H 0.7972 0.5573 0.1719 0.041 Uiso 1 1 calc R
C82 C 0.8388(3) 0.5592(3) 0.1155(3) 0.040(2) Uani 1 1 d .
H82A H 0.8580 0.5310 0.1231 0.048 Uiso 1 1 calc R
C83 C 0.8474(3) 0.5840(3) 0.0758(3) 0.044(2) Uani 1 1 d .
H83A H 0.8731 0.5733 0.0565 0.053 Uiso 1 1 calc R
C84 C 0.8189(3) 0.6252(3) 0.0631(3) 0.0352(19) Uani 1 1 d .
H84A H 0.8246 0.6416 0.0350 0.042 Uiso 1 1 calc R
C85 C 1.0265(3) 0.7609(3) 0.0791(3) 0.0339(19) Uani 1 1 d .
C86 C 1.0522(3) 0.7392(4) 0.0443(3) 0.049(2) Uani 1 1 d .
H86A H 1.0355 0.7212 0.0214 0.059 Uiso 1 1 calc R
C87 C 1.1028(4) 0.7438(5) 0.0428(4) 0.066(3) Uani 1 1 d .
H87A H 1.1206 0.7293 0.0186 0.079 Uiso 1 1 calc R
C88 C 1.1269(4) 0.7694(5) 0.0765(5) 0.069(4) Uani 1 1 d .
H88A H 1.1614 0.7723 0.0752 0.082 Uiso 1 1 calc R
C89 C 1.1024(4) 0.7906(5) 0.1114(5) 0.067(3) Uani 1 1 d .
H89A H 1.1194 0.8079 0.1347 0.080 Uiso 1 1 calc R
C90 C 1.0515(3) 0.7865(4) 0.1122(4) 0.047(2) Uani 1 1 d .
H90A H 1.0337 0.8017 0.1361 0.056 Uiso 1 1 calc R
C91 C 0.9406(3) 0.7417(3) 0.0262(3) 0.0290(17) Uani 1 1 d .
C92 C 0.9169(3) 0.6986(4) 0.0166(3) 0.039(2) Uani 1 1 d .
H92A H 0.9097 0.6757 0.0403 0.046 Uiso 1 1 calc R
C93 C 0.9029(4) 0.6878(4) -0.0279(3) 0.047(2) Uani 1 1 d .
H93A H 0.8855 0.6580 -0.0342 0.057 Uiso 1 1 calc R
C94 C 0.9143(4) 0.7200(4) -0.0626(3) 0.048(3) Uani 1 1 d .
H94A H 0.9057 0.7118 -0.0929 0.058 Uiso 1 1 calc R
C95 C 0.9377(4) 0.7636(4) -0.0537(3) 0.050(3) Uani 1 1 d .
H95A H 0.9450 0.7861 -0.0776 0.061 Uiso 1 1 calc R
C96 C 0.9510(4) 0.7747(4) -0.0092(3) 0.042(2) Uani 1 1 d .
H96A H 0.9673 0.8052 -0.0028 0.051 Uiso 1 1 calc R
C97 C 0.6819(3) 0.7026(3) 0.2279(3) 0.0282(17) Uani 1 1 d .
C98 C 0.6628(3) 0.7013(4) 0.2713(3) 0.044(2) Uani 1 1 d .
H98A H 0.6774 0.7210 0.2944 0.053 Uiso 1 1 calc R
C99 C 0.6229(4) 0.6719(4) 0.2816(4) 0.056(3) Uani 1 1 d .
H99A H 0.6102 0.6716 0.3115 0.067 Uiso 1 1 calc R
C100 C 0.6020(4) 0.6434(4) 0.2492(4) 0.055(3) Uani 1 1 d .
H10A H 0.5747 0.6232 0.2568 0.066 Uiso 1 1 calc R
C101 C 0.6195(3) 0.6434(3) 0.2057(4) 0.044(2) Uani 1 1 d .
H10B H 0.6049 0.6230 0.1831 0.053 Uiso 1 1 calc R
C102 C 0.6597(3) 0.6742(3) 0.1948(3) 0.0339(18) Uani 1 1 d .
H10C H 0.6714 0.6754 0.1645 0.041 Uiso 1 1 calc R
C103 C 0.7435(3) 0.7835(3) 0.2565(2) 0.0241(16) Uani 1 1 d .
C104 C 0.7873(3) 0.7895(3) 0.2785(3) 0.0303(18) Uani 1 1 d .
H10D H 0.8143 0.7690 0.2706 0.036 Uiso 1 1 calc R
C105 C 0.7925(3) 0.8255(3) 0.3122(3) 0.037(2) Uani 1 1 d .
H10E H 0.8230 0.8290 0.3273 0.045 Uiso 1 1 calc R
C106 C 0.7538(3) 0.8562(3) 0.3240(3) 0.0344(19) Uani 1 1 d .
H10F H 0.7574 0.8806 0.3471 0.041 Uiso 1 1 calc R
C107 C 0.7100(3) 0.8506(4) 0.3015(3) 0.041(2) Uani 1 1 d .
H10G H 0.6832 0.8715 0.3090 0.049 Uiso 1 1 calc R
C108 C 0.7045(3) 0.8147(3) 0.2679(3) 0.037(2) Uani 1 1 d .
H10H H 0.6741 0.8113 0.2527 0.045 Uiso 1 1 calc R
C1S C -0.0142(4) 0.5463(6) 0.3294(4) 0.079(4) Uani 1 1 d .
H1SA H -0.0133 0.5177 0.3505 0.094 Uiso 1 1 calc R
H1SB H -0.0487 0.5515 0.3204 0.094 Uiso 1 1 calc R
Cl1 Cl 0.01906(10) 0.53137(12) 0.28178(11) 0.0688(8) Uani 1 1 d .
Cl2 Cl 0.00590(13) 0.59882(12) 0.35795(12) 0.0752(9) Uani 1 1 d .
C2S C 0.6826(5) 0.6036(4) 0.3727(5) 0.068(3) Uani 1 1 d .
H2SA H 0.6638 0.5992 0.3443 0.082 Uiso 1 1 calc R
H2SB H 0.6650 0.5858 0.3972 0.082 Uiso 1 1 calc R
Cl3 Cl 0.74122(10) 0.57702(11) 0.36605(9) 0.0571(7) Uani 1 1 d .
Cl4 Cl 0.68529(14) 0.66686(12) 0.38598(12) 0.0767(9) Uani 1 1 d .
C3S C 0.6994(4) 0.5418(4) 0.9205(3) 0.056(3) Uani 1 1 d .
H3SA H 0.6810 0.5190 0.9004 0.067 Uiso 1 1 calc R
H3SB H 0.7340 0.5416 0.9107 0.067 Uiso 1 1 calc R
Cl5 Cl 0.69531(12) 0.52079(13) 0.97689(11) 0.0739(9) Uani 1 1 d .
Cl6 Cl 0.67546(10) 0.60291(10) 0.91524(9) 0.0534(6) Uani 1 1 d .
C4S C 0.8544(7) 0.5577(7) 0.8927(6) 0.043(4) Uiso 0.50 1 d P
H4SA H 0.8280 0.5567 0.8698 0.051 Uiso 0.50 1 calc PR
H4SB H 0.8716 0.5253 0.8917 0.051 Uiso 0.50 1 calc PR
Cl7 Cl 0.89709(16) 0.60676(15) 0.87796(11) 0.0335(9) Uani 0.50 1 d P
Cl8 Cl 0.8298(2) 0.5650(3) 0.9437(2) 0.074(2) Uani 0.50 1 d P
C5S C 0.9596(6) 0.4355(6) 0.9673(4) 0.028(4) Uani 0.50 1 d P
H5SA H 0.9495 0.4670 0.9818 0.034 Uiso 0.50 1 calc PR
H5SB H 0.9662 0.4422 0.9348 0.034 Uiso 0.50 1 calc PR
Cl9 Cl 0.91305(16) 0.3918(2) 0.97225(13) 0.0461(12) Uani 0.50 1 d P
Cl10 Cl 1.01301(17) 0.4130(2) 0.99345(13) 0.0491(13) Uani 0.50 1 d P
C6S C 0.0131(4) 0.9570(5) 0.3815(4) 0.017(3) Uani 0.50 1 d P
H6SA H -0.0148 0.9801 0.3780 0.020 Uiso 0.50 1 calc PR
H6SB H 0.0008 0.9264 0.3965 0.020 Uiso 0.50 1 calc PR
Cl11 Cl 0.03564(12) 0.94161(15) 0.32818(12) 0.0285(8) Uani 0.50 1 d P
Cl12 Cl 0.05711(14) 0.98451(16) 0.41564(13) 0.0346(9) Uani 0.50 1 d P
Cl13 Cl 0.07837(9) 0.54305(9) 0.14647(9) 0.0500(6) Uani 1 1 d .
Cl14 Cl 0.85851(8) 0.52987(8) 0.34233(7) 0.0374(5) Uani 1 1 d .

loop_
_atom_site_aniso_label
_atom_site_aniso_U_11
_atom_site_aniso_U_22
_atom_site_aniso_U_33
_atom_site_aniso_U_23
_atom_site_aniso_U_13
_atom_site_aniso_U_12
Au2 0.0142(5) 0.0203(6) 0.0237(4) 0.0034(4) 0.0020(3) -0.0027(3)
Au1 0.0089(13) 0.0210(6) 0.0212(5) -0.0005(4) 0.0004(13) 0.0026(14)
Pd2 0.0142(5) 0.0203(6) 0.0237(4) 0.0034(4) 0.0020(3) -0.0027(3)
Pd1 0.0089(13) 0.0210(6) 0.0212(5) -0.0005(4) 0.0004(13) 0.0026(14)
Tl1 0.0450(2) 0.0409(2) 0.0409(2) 0.00288(15) -0.00347(15) -0.00128(16)
N1 0.018(3) 0.021(3) 0.024(3) -0.003(2) 0.000(2) 0.000(2)
N2 0.016(3) 0.023(3) 0.022(3) 0.002(2) 0.003(2) 0.002(2)
N3 0.018(3) 0.023(3) 0.025(3) 0.004(2) 0.004(2) -0.002(2)
N4 0.020(3) 0.021(3) 0.023(3) 0.000(2) 0.001(2) 0.001(2)
N5 0.025(3) 0.023(3) 0.021(3) 0.003(2) -0.005(2) 0.002(3)
N6 0.016(3) 0.024(3) 0.025(3) 0.004(2) -0.001(2) 0.000(2)
P1 0.0179(9) 0.0290(11) 0.0267(9) -0.0002(8) -0.0041(7) -0.0004(8)
P2 0.0139(9) 0.0236(10) 0.0226(9) 0.0012(7) 0.0003(7) 0.0005(7)
P3 0.0166(9) 0.0229(10) 0.0277(9) 0.0016(8) 0.0012(7) -0.0013(8)
P4 0.0188(9) 0.0210(10) 0.0250(9) 0.0001(7) 0.0007(7) -0.0014(7)
P5 0.0219(10) 0.0274(10) 0.0275(9) 0.0023(8) 0.0043(8) 0.0032(8)
P6 0.0178(9) 0.0271(10) 0.0225(9) 0.0032(8) 0.0015(7) 0.0006(8)
C1 0.021(4) 0.031(4) 0.026(4) -0.003(3) -0.002(3) -0.001(3)
C2 0.033(5) 0.039(5) 0.038(5) -0.009(4) -0.011(4) 0.000(4)
C3 0.044(5) 0.039(5) 0.036(4) -0.015(4) -0.011(4) 0.004(4)
C4 0.036(5) 0.031(4) 0.026(4) -0.004(3) -0.005(3) 0.001(4)
C5 0.028(4) 0.019(4) 0.024(4) 0.001(3) 0.001(3) 0.000(3)
C6 0.026(4) 0.021(4) 0.024(4) 0.002(3) 0.005(3) 0.000(3)
C7 0.025(4) 0.022(4) 0.030(4) -0.001(3) 0.008(3) -0.001(3)
C8 0.021(4) 0.023(4) 0.046(5) 0.002(4) 0.011(3) 0.007(3)
C9 0.015(3) 0.023(4) 0.036(4) 0.002(3) 0.002(3) 0.005(3)
C10 0.018(4) 0.022(4) 0.025(3) 0.003(3) 0.002(3) -0.002(3)
C11 0.037(5) 0.032(5) 0.037(4) -0.017(4) -0.002(4) 0.006(4)
C12 0.038(5) 0.029(5) 0.036(4) -0.008(4) 0.010(4) 0.007(4)
C13 0.022(4) 0.021(4) 0.031(4) 0.003(3) 0.000(3) 0.002(3)
C14 0.036(5) 0.039(5) 0.030(4) 0.011(4) 0.000(3) -0.006(4)
C15 0.040(5) 0.038(5) 0.028(4) 0.014(4) -0.001(4) -0.003(4)
C16 0.020(4) 0.039(5) 0.027(4) 0.009(3) -0.004(3) -0.001(3)
C17 0.020(4) 0.023(4) 0.027(4) 0.004(3) 0.001(3) 0.005(3)
C18 0.022(4) 0.024(4) 0.025(4) -0.001(3) -0.004(3) 0.002(3)
C19 0.022(4) 0.035(4) 0.024(4) -0.002(3) -0.003(3) 0.002(3)
C20 0.031(4) 0.037(5) 0.023(4) -0.007(3) -0.006(3) 0.000(4)
C21 0.029(4) 0.035(5) 0.028(4) -0.007(3) 0.001(3) -0.004(3)
C22 0.023(4) 0.025(4) 0.024(4) -0.001(3) 0.003(3) 0.001(3)
C23 0.038(5) 0.050(6) 0.029(4) 0.011(4) 0.001(4) 0.013(4)
C24 0.032(4) 0.044(5) 0.025(4) -0.001(4) -0.004(3) -0.001(4)
C25 0.025(4) 0.029(4) 0.019(3) 0.001(3) 0.005(3) 0.000(3)
C26 0.033(5) 0.031(5) 0.035(4) -0.001(3) 0.011(4) 0.009(4)
C27 0.032(5) 0.027(4) 0.044(5) 0.001(4) 0.006(4) 0.013(4)
C28 0.028(4) 0.031(4) 0.032(4) 0.004(3) -0.007(3) 0.005(3)
C29 0.024(4) 0.024(4) 0.024(4) -0.001(3) -0.007(3) 0.001(3)
C30 0.026(4) 0.014(4) 0.031(4) 0.000(3) -0.007(3) -0.001(3)
C31 0.024(4) 0.025(4) 0.029(4) 0.004(3) -0.010(3) -0.002(3)
C32 0.037(5) 0.031(4) 0.022(4) 0.011(3) -0.005(3) -0.002(4)
C33 0.028(4) 0.035(4) 0.024(4) 0.007(3) 0.004(3) -0.006(3)
C34 0.022(4) 0.027(4) 0.021(3) -0.001(3) -0.006(3) 0.001(3)
C35 0.031(4) 0.023(4) 0.035(4) 0.003(3) -0.007(3) 0.005(3)
C36 0.040(5) 0.026(4) 0.033(4) 0.007(3) -0.009(4) 0.003(4)
C37 0.018(4) 0.032(4) 0.030(4) -0.004(3) -0.004(3) 0.002(3)
C38 0.023(4) 0.036(5) 0.041(5) -0.002(4) -0.007(3) -0.001(4)
C39 0.021(4) 0.034(5) 0.051(5) -0.002(4) -0.004(4) -0.005(3)
C40 0.026(4) 0.041(5) 0.054(5) -0.007(4) -0.010(4) -0.003(4)
C41 0.035(5) 0.055(6) 0.049(5) 0.004(5) -0.014(4) -0.005(4)
C42 0.033(5) 0.045(5) 0.045(5) 0.009(4) -0.010(4) -0.007(4)
C43 0.023(4) 0.032(4) 0.027(4) 0.003(3) -0.005(3) -0.003(3)
C44 0.032(4) 0.033(5) 0.035(4) 0.003(4) -0.003(4) -0.001(4)
C45 0.035(5) 0.053(6) 0.039(5) 0.008(4) -0.006(4) -0.006(4)
C46 0.058(6) 0.043(6) 0.041(5) 0.014(4) -0.021(5) -0.011(5)
C47 0.051(6) 0.037(5) 0.038(5) -0.001(4) -0.018(4) 0.006(4)
C48 0.036(5) 0.038(5) 0.032(4) -0.003(4) -0.008(4) -0.002(4)
C49 0.019(4) 0.027(4) 0.025(4) -0.005(3) 0.003(3) -0.001(3)
C50 0.014(4) 0.045(5) 0.023(4) 0.001(3) -0.001(3) 0.000(3)
C51 0.032(5) 0.035(5) 0.034(4) 0.000(4) 0.013(4) -0.004(4)
C52 0.021(4) 0.055(6) 0.034(4) -0.013(4) 0.000(3) -0.006(4)
C53 0.020(4) 0.056(6) 0.043(5) 0.000(4) -0.012(4) 0.002(4)
C54 0.029(4) 0.041(5) 0.028(4) 0.008(4) -0.005(3) 0.005(4)
C55 0.015(3) 0.040(5) 0.029(4) 0.007(3) -0.001(3) 0.001(3)
C56 0.077(7) 0.032(5) 0.032(5) 0.008(4) -0.004(5) -0.010(5)
C57 0.098(9) 0.038(6) 0.042(6) 0.012(5) -0.013(6) -0.018(6)
C58 0.046(6) 0.074(8) 0.044(6) 0.030(5) -0.001(5) -0.013(6)
C59 0.074(8) 0.106(10) 0.035(5) 0.032(6) 0.026(5) 0.050(7)
C60 0.065(7) 0.060(7) 0.038(5) 0.013(5) 0.011(5) 0.044(6)
C61 0.025(4) 0.027(4) 0.022(3) 0.003(3) 0.001(3) -0.005(3)
C62 0.023(4) 0.034(5) 0.036(4) 0.007(4) 0.002(3) 0.000(3)
C63 0.035(5) 0.028(5) 0.054(5) 0.015(4) 0.009(4) -0.007(4)
C64 0.023(4) 0.049(6) 0.046(5) 0.019(4) 0.001(4) -0.008(4)
C65 0.019(4) 0.041(5) 0.047(5) 0.010(4) 0.007(4) 0.001(4)
C66 0.028(4) 0.025(4) 0.038(4) 0.006(3) 0.007(3) -0.002(3)
C67 0.025(4) 0.017(4) 0.028(4) 0.005(3) 0.005(3) 0.001(3)
C68 0.021(4) 0.025(4) 0.040(4) 0.005(3) 0.003(3) -0.002(3)
C69 0.031(5) 0.031(5) 0.045(5) 0.001(4) 0.001(4) 0.006(4)
C70 0.029(4) 0.032(5) 0.044(5) 0.003(4) 0.007(4) 0.007(4)
C71 0.040(5) 0.024(4) 0.031(4) 0.000(3) -0.001(3) -0.001(3)
C72 0.028(4) 0.031(4) 0.031(4) 0.006(3) 0.001(3) 0.000(3)
C73 0.020(4) 0.033(4) 0.024(4) 0.003(3) 0.000(3) -0.007(3)
C74 0.031(5) 0.038(5) 0.047(5) 0.003(4) -0.007(4) -0.013(4)
C75 0.048(6) 0.039(5) 0.068(7) 0.003(5) -0.010(5) -0.019(5)
C76 0.030(5) 0.071(7) 0.048(5) -0.002(5) -0.001(4) -0.027(5)
C77 0.033(5) 0.069(7) 0.040(5) -0.015(5) -0.005(4) -0.001(5)
C78 0.030(5) 0.040(5) 0.041(5) -0.011(4) -0.005(4) -0.001(4)
C79 0.021(4) 0.018(4) 0.036(4) -0.007(3) -0.002(3) 0.000(3)
C80 0.029(4) 0.031(4) 0.030(4) -0.003(3) -0.002(3) -0.002(3)
C81 0.039(5) 0.016(4) 0.049(5) 0.003(3) -0.010(4) 0.000(3)
C82 0.044(5) 0.028(5) 0.047(5) -0.003(4) -0.008(4) 0.007(4)
C83 0.035(5) 0.037(5) 0.059(6) -0.007(4) 0.010(4) 0.015(4)
C84 0.043(5) 0.030(5) 0.033(4) 0.001(3) 0.009(4) 0.010(4)
C85 0.020(4) 0.035(5) 0.047(5) 0.013(4) 0.011(4) 0.005(3)
C86 0.035(5) 0.065(7) 0.048(5) 0.012(5) 0.014(4) 0.016(5)
C87 0.030(6) 0.086(9) 0.082(8) 0.023(7) 0.029(6) 0.015(6)
C88 0.018(5) 0.084(9) 0.103(10) 0.025(8) 0.010(6) 0.006(5)
C89 0.023(5) 0.072(8) 0.105(10) -0.005(7) -0.008(6) 0.006(5)
C90 0.023(4) 0.049(6) 0.067(6) 0.001(5) -0.004(4) -0.002(4)
C91 0.029(4) 0.032(4) 0.025(4) -0.001(3) 0.004(3) 0.009(4)
C92 0.035(5) 0.053(6) 0.028(4) 0.003(4) 0.005(4) 0.004(4)
C93 0.044(6) 0.056(6) 0.041(5) -0.007(5) -0.006(4) -0.002(5)
C94 0.048(6) 0.070(7) 0.026(4) -0.008(5) 0.003(4) 0.019(5)
C95 0.059(7) 0.058(7) 0.034(5) 0.010(5) 0.012(4) 0.024(5)
C96 0.050(6) 0.043(5) 0.034(5) 0.001(4) 0.005(4) 0.012(4)
C97 0.019(4) 0.029(4) 0.036(4) 0.009(3) 0.004(3) 0.003(3)
C98 0.033(5) 0.058(6) 0.040(5) 0.009(4) 0.006(4) -0.011(4)
C99 0.040(6) 0.080(8) 0.047(6) 0.017(5) 0.013(5) -0.013(5)
C100 0.035(5) 0.052(6) 0.078(8) 0.022(6) 0.008(5) -0.012(5)
C101 0.033(5) 0.037(5) 0.063(6) 0.004(4) 0.002(4) -0.004(4)
C102 0.028(4) 0.033(5) 0.041(5) 0.002(4) 0.001(4) -0.001(4)
C103 0.023(4) 0.032(4) 0.017(3) 0.006(3) 0.004(3) 0.005(3)
C104 0.025(4) 0.037(5) 0.029(4) -0.001(3) 0.003(3) 0.001(3)
C105 0.027(4) 0.048(5) 0.038(5) -0.007(4) 0.005(4) -0.007(4)
C106 0.039(5) 0.035(5) 0.029(4) -0.005(4) 0.004(4) -0.003(4)
C107 0.043(5) 0.048(6) 0.032(4) -0.006(4) 0.006(4) 0.012(4)
C108 0.036(5) 0.046(5) 0.030(4) -0.001(4) -0.001(4) 0.009(4)
C1S 0.052(7) 0.112(11) 0.072(8) -0.014(8) -0.015(6) -0.016(7)
Cl1 0.0484(16) 0.075(2) 0.083(2) 0.0142(16) -0.0166(14) 0.0045(14)
Cl2 0.076(2) 0.0575(18) 0.092(2) 0.0148(16) -0.0120(17) -0.0092(15)
C2S 0.062(8) 0.047(7) 0.096(9) -0.010(6) -0.006(6) -0.001(6)
Cl3 0.0566(16) 0.0617(17) 0.0530(14) -0.0106(12) 0.0014(12) -0.0002(13)
Cl4 0.088(2) 0.0614(19) 0.081(2) -0.0101(16) -0.0044(17) 0.0084(17)
C3S 0.064(7) 0.055(7) 0.049(6) -0.015(5) -0.001(5) -0.006(5)
Cl5 0.069(2) 0.081(2) 0.0719(19) 0.0156(16) -0.0144(15) 0.0106(17)
Cl6 0.0518(15) 0.0543(15) 0.0541(14) 0.0049(12) 0.0045(11) -0.0092(12)
Cl7 0.054(3) 0.030(2) 0.0161(16) -0.0059(14) -0.0026(16) 0.0198(18)
Cl8 0.060(3) 0.104(5) 0.060(3) -0.042(3) 0.026(3) -0.039(3)
C5S 0.056(11) 0.021(8) 0.008(6) 0.002(5) -0.011(6) 0.008(7)
Cl9 0.034(2) 0.081(4) 0.0232(18) 0.024(2) 0.0040(16) -0.012(2)
Cl10 0.043(3) 0.081(4) 0.0228(19) 0.021(2) 0.0081(17) 0.027(2)
C6S 0.004(6) 0.020(7) 0.026(7) -0.001(6) -0.003(5) 0.006(5)
Cl11 0.0147(16) 0.045(2) 0.0260(17) -0.0088(16) -0.0088(13) 0.0122(15)
Cl12 0.0276(19) 0.047(2) 0.0294(18) -0.0084(17) 0.0072(15) -0.0270(18)
Cl13 0.0427(13) 0.0447(14) 0.0626(15) 0.0128(11) -0.0063(11) 0.0118(11)
Cl14 0.0385(11) 0.0422(12) 0.0315(10) 0.0097(9) 0.0037(8) 0.0086(9)

loop_
_atom_type_symbol
_atom_type_description
_atom_type_scat_dispersion_real
_atom_type_scat_dispersion_imag
_atom_type_scat_source
C C 0.0033 0.0016 'International Tables Vol C Tables 4.2.6.8 and 6.1.1.4'
H H 0.0000 0.0000 'International Tables Vol C Tables 4.2.6.8 and 6.1.1.4'
N N 0.0061 0.0033 'International Tables Vol C Tables 4.2.6.8 and 6.1.1.4'
O O 0.0106 0.0060 'International Tables Vol C Tables 4.2.6.8 and 6.1.1.4'
P P 0.1023 0.0942 'International Tables Vol C Tables 4.2.6.8 and 6.1.1.4'
Cl Cl 0.1484 0.1585 'International Tables Vol C Tables 4.2.6.8 and 6.1.1.4'
Pd Pd -0.9988 1.0072 'International Tables Vol C Tables 4.2.6.8 and 6.1.1.4'
Au Au -2.0133 8.8022 'International Tables Vol C Tables 4.2.6.8 and 6.1.1.4'
Tl Tl -2.8358 9.6688 'International Tables Vol C Tables 4.2.6.8 and 6.1.1.4'

loop_
_geom_angle_atom_site_label_1
_geom_angle_atom_site_label_2
_geom_angle_atom_site_label_3
_geom_angle
P1 Au2 P3 118.51(14)
P1 Au2 P5 119.73(13)
P3 Au2 P5 119.21(13)
P1 Au2 Tl1 94.10(8)
P3 Au2 Tl1 96.24(9)
P5 Au2 Tl1 95.64(9)
P4 Au1 P2 126.9(6)
P4 Au1 P6 117.1(5)
P2 Au1 P6 114.5(5)
P4 Au1 Tl1 92.0(3)
P2 Au1 Tl1 97.7(3)
P6 Au1 Tl1 92.2(3)
P5 Pd2 P3 114.5(4)
P5 Pd2 P1 121.9(5)
P3 Pd2 P1 115.2(5)
P5 Pd2 Tl1 100.8(3)
P3 Pd2 Tl1 98.1(3)
P1 Pd2 Tl1 100.1(3)
P2 Pd1 P4 124.9(6)
P2 Pd1 P6 109.9(5)
P4 Pd1 P6 119.5(6)
P2 Pd1 Tl1 99.5(4)
P4 Pd1 Tl1 98.1(4)
P6 Pd1 Tl1 96.1(4)
Pd1 Tl1 Pd2 176.4(4)
Pd1 Tl1 Au1 2.0(6)
Pd2 Tl1 Au1 175.9(4)
Pd1 Tl1 Au2 174.5(3)
Pd2 Tl1 Au2 2.2(3)
Au1 Tl1 Au2 173.7(3)
C1 N1 C5 117.3(6)
C10 N2 C6 118.1(6)
C13 N3 C17 116.8(6)
C22 N4 C18 118.3(6)
C25 N5 C29 117.9(6)
C34 N6 C30 117.8(6)
C43 P1 C37 103.9(4)
C43 P1 C1 104.4(4)
C37 P1 C1 103.8(3)
C43 P1 Au2 123.2(3)
C37 P1 Au2 106.4(3)
C1 P1 Au2 113.2(3)
C43 P1 Pd2 119.3(4)
C37 P1 Pd2 111.2(3)
C1 P1 Pd2 112.7(4)
Au2 P1 Pd2 5.1(2)
C10 P2 C55 100.8(4)
C10 P2 C49 105.5(3)
C55 P2 C49 102.8(3)
C10 P2 Pd1 112.5(4)
C55 P2 Pd1 124.8(4)
C49 P2 Pd1 108.6(3)
C10 P2 Au1 113.4(4)
C55 P2 Au1 127.4(4)
C49 P2 Au1 104.8(3)
Pd1 P2 Au1 3.8(3)
C67 P3 C61 104.0(3)
C67 P3 C13 106.3(3)
C61 P3 C13 104.1(3)
C67 P3 Au2 120.6(2)
C61 P3 Au2 106.9(3)
C13 P3 Au2 113.3(3)
C67 P3 Pd2 118.5(3)
C61 P3 Pd2 111.0(3)
C13 P3 Pd2 111.8(4)
Au2 P3 Pd2 4.0(2)
C79 P4 C22 102.7(3)
C79 P4 C73 103.3(4)
C22 P4 C73 103.2(3)
C79 P4 Au1 122.7(4)
C22 P4 Au1 116.7(4)
C73 P4 Au1 106.0(3)
C79 P4 Pd1 120.0(4)
C22 P4 Pd1 115.5(4)
C73 P4 Pd1 110.3(3)
Au1 P4 Pd1 4.4(3)
C91 P5 C25 104.1(4)
C91 P5 C85 103.0(4)
C25 P5 C85 102.9(4)
C91 P5 Pd2 122.0(4)
C25 P5 Pd2 107.6(3)
C85 P5 Pd2 115.1(3)
C91 P5 Au2 121.6(3)
C25 P5 Au2 112.2(2)
C85 P5 Au2 111.1(3)
Pd2 P5 Au2 5.2(2)
C103 P6 C34 101.3(3)
C103 P6 C97 103.2(4)
C34 P6 C97 102.6(3)
C103 P6 Au1 123.1(4)
C34 P6 Au1 114.7(4)
C97 P6 Au1 109.6(3)
C103 P6 Pd1 123.7(4)
C34 P6 Pd1 110.4(4)
C97 P6 Pd1 113.1(3)
Au1 P6 Pd1 4.7(4)
N1 C1 C2 124.3(7)
N1 C1 P1 115.1(5)
C2 C1 P1 120.5(6)
C3 C2 C1 118.0(8)
C2 C3 C4 119.8(8)
C3 C4 C5 118.2(7)
C3 C4 C11 120.8(7)
C5 C4 C11 121.0(7)
N1 C5 C4 122.4(7)
N1 C5 C6 119.6(6)
C4 C5 C6 118.0(7)
N2 C6 C7 122.7(7)
N2 C6 C5 118.7(6)
C7 C6 C5 118.6(7)
C6 C7 C8 117.4(7)
C6 C7 C12 120.9(7)
C8 C7 C12 121.7(7)
C9 C8 C7 119.5(7)
C8 C9 C10 119.9(7)
N2 C10 C9 122.5(7)
N2 C10 P2 114.0(5)
C9 C10 P2 123.5(6)
C12 C11 C4 120.7(8)
C11 C12 C7 120.7(7)
N3 C13 C14 123.9(7)
N3 C13 P3 114.0(5)
C14 C13 P3 121.9(6)
C15 C14 C13 119.6(8)
C14 C15 C16 118.1(7)
C15 C16 C17 118.6(7)
C15 C16 C23 121.7(7)
C17 C16 C23 119.8(7)
N3 C17 C16 122.8(7)
N3 C17 C18 117.8(6)
C16 C17 C18 119.3(7)
N4 C18 C19 122.2(7)
N4 C18 C17 118.8(6)
C19 C18 C17 119.0(7)
C20 C19 C18 118.2(7)
C20 C19 C24 122.0(7)
C18 C19 C24 119.8(7)
C21 C20 C19 119.7(7)
C20 C21 C22 118.5(8)
N4 C22 C21 122.9(7)
N4 C22 P4 114.4(5)
C21 C22 P4 122.5(6)
C24 C23 C16 120.6(8)
C23 C24 C19 121.4(8)
N5 C25 C26 123.4(7)
N5 C25 P5 114.9(5)
C26 C25 P5 121.6(6)
C27 C26 C25 118.9(7)
C26 C27 C28 119.9(7)
C27 C28 C29 118.7(7)
C27 C28 C35 121.6(7)
C29 C28 C35 119.7(7)
N5 C29 C28 121.2(7)
N5 C29 C30 120.2(7)
C28 C29 C30 118.6(7)
N6 C30 C31 121.6(7)
N6 C30 C29 119.1(6)
C31 C30 C29 119.3(7)
C32 C31 C30 119.0(7)
C32 C31 C36 121.2(7)
C30 C31 C36 119.8(7)
C33 C32 C31 119.5(7)
C32 C33 C34 118.8(7)
N6 C34 C33 123.1(7)
N6 C34 P6 115.2(5)
C33 C34 P6 121.6(6)
C36 C35 C28 121.4(7)
C35 C36 C31 121.0(7)
C38 C37 C42 118.3(7)
C38 C37 P1 118.2(6)
C42 C37 P1 123.5(6)
C37 C38 C39 121.1(8)
C40 C39 C38 120.6(9)
C39 C40 C41 119.2(8)
C42 C41 C40 119.3(8)
C41 C42 C37 121.5(9)
C48 C43 C44 117.8(7)
C48 C43 P1 119.8(6)
C44 C43 P1 122.3(6)
C43 C44 C45 120.8(8)
C46 C45 C44 120.2(9)
C45 C46 C47 120.3(9)
C48 C47 C46 119.1(9)
C47 C48 C43 121.7(8)
C54 C49 C50 118.5(7)
C54 C49 P2 123.0(6)
C50 C49 P2 118.0(6)
C51 C50 C49 120.4(7)
C52 C51 C50 120.2(8)
C53 C52 C51 120.6(8)
C52 C53 C54 120.5(8)
C49 C54 C53 119.9(8)
C56 C55 C60 117.9(8)
C56 C55 P2 123.8(6)
C60 C55 P2 118.2(7)
C55 C56 C57 121.6(10)
C58 C57 C56 119.2(10)
C59 C58 C57 120.4(9)
C58 C59 C60 120.7(10)
C55 C60 C59 120.1(10)
C66 C61 C62 118.6(7)
C66 C61 P3 117.2(6)
C62 C61 P3 123.8(6)
C63 C62 C61 120.0(8)
C64 C63 C62 120.5(8)
C63 C64 C65 119.8(8)
C66 C65 C64 119.3(8)
C65 C66 C61 121.8(8)
C72 C67 C68 119.5(7)
C72 C67 P3 117.8(6)
C68 C67 P3 122.4(6)
C67 C68 C69 118.9(8)
C70 C69 C68 120.8(8)
C69 C70 C71 120.3(8)
C72 C71 C70 119.2(8)
C71 C72 C67 121.1(8)
C74 C73 C78 120.0(7)
C74 C73 P4 122.9(6)
C78 C73 P4 117.0(6)
C73 C74 C75 119.7(9)
C76 C75 C74 120.5(9)
C75 C76 C77 119.9(9)
C78 C77 C76 119.8(9)
C77 C78 C73 120.0(9)
C84 C79 C80 118.7(7)
C84 C79 P4 123.4(6)
C80 C79 P4 117.9(6)
C79 C80 C81 120.9(8)
C82 C81 C80 119.1(8)
C81 C82 C83 120.8(8)
C82 C83 C84 121.1(8)
C79 C84 C83 119.4(8)
C86 C85 C90 119.0(8)
C86 C85 P5 123.2(8)
C90 C85 P5 117.8(7)
C85 C86 C87 119.9(11)
C88 C87 C86 119.8(11)
C89 C88 C87 121.5(10)
C88 C89 C90 118.1(12)
C85 C90 C89 121.6(10)
C92 C91 C96 118.9(8)
C92 C91 P5 122.3(6)
C96 C91 P5 118.8(7)
C91 C92 C93 120.3(9)
C94 C93 C92 120.3(10)
C95 C94 C93 120.5(9)
C94 C95 C96 119.2(9)
C95 C96 C91 120.8(10)
C102 C97 C98 118.4(8)
C102 C97 P6 116.8(6)
C98 C97 P6 124.7(7)
C97 C98 C99 121.0(9)
C100 C99 C98 120.3(9)
C99 C100 C101 120.9(9)
C100 C101 C102 119.0(9)
C97 C102 C101 120.3(8)
C104 C103 C108 118.9(7)
C104 C103 P6 120.9(6)
C108 C103 P6 120.2(6)
C103 C104 C105 120.5(8)
C106 C105 C104 120.9(8)
C107 C106 C105 118.5(8)
C106 C107 C108 120.9(8)
C107 C108 C103 120.3(8)
Cl1 C1S Cl2 114.8(8)
Cl4 C2S Cl3 112.3(7)
Cl5 C3S Cl6 110.8(6)
Cl8 C4S Cl7 113.1(11)
Cl9 C5S Cl10 110.0(8)
Cl12 C6S Cl11 112.2(7)

loop_
_geom_bond_atom_site_label_1
_geom_bond_atom_site_label_2
_geom_bond_distance
Au2 P1 2.345(3)
Au2 P3 2.316(3)
Au2 P5 2.337(4)
Au2 Tl1 2.8865(16)
Au1 P4 2.362(13)
Au1 P2 2.289(13)
Au1 P6 2.350(13)
Au1 Tl1 2.839(5)
Pd2 P5 2.330(12)
Pd2 P3 2.443(11)
Pd2 P1 2.302(11)
Pd2 Tl1 2.706(6)
Pd1 P2 2.401(14)
Pd1 P4 2.290(14)
Pd1 P6 2.364(14)
Pd1 Tl1 2.673(5)
N1 C1 1.344(9)
N1 C5 1.354(9)
N2 C10 1.333(9)
N2 C6 1.365(9)
N3 C13 1.337(9)
N3 C17 1.350(9)
N4 C22 1.327(9)
N4 C18 1.355(9)
N5 C25 1.333(10)
N5 C29 1.359(9)
N6 C34 1.352(9)
N6 C30 1.360(9)
P1 C43 1.819(8)
P1 C37 1.820(8)
P1 C1 1.829(8)
P2 C10 1.824(7)
P2 C55 1.833(8)
P2 C49 1.831(8)
P3 C67 1.814(7)
P3 C61 1.833(7)
P3 C13 1.838(8)
P4 C79 1.822(8)
P4 C22 1.835(7)
P4 C73 1.840(7)
P5 C91 1.821(8)
P5 C25 1.837(8)
P5 C85 1.841(8)
P6 C103 1.829(8)
P6 C34 1.836(8)
P6 C97 1.843(8)
C1 C2 1.397(11)
C2 C3 1.376(12)
C3 C4 1.401(12)
C4 C5 1.415(10)
C4 C11 1.437(11)
C5 C6 1.463(10)
C6 C7 1.408(10)
C7 C8 1.413(11)
C7 C12 1.435(11)
C8 C9 1.359(11)
C9 C10 1.404(10)
C11 C12 1.334(12)
C13 C14 1.385(10)
C14 C15 1.373(12)
C15 C16 1.398(12)
C16 C17 1.407(10)
C16 C23 1.460(12)
C17 C18 1.465(11)
C18 C19 1.413(10)
C19 C20 1.396(11)
C19 C24 1.449(11)
C20 C21 1.366(11)
C21 C22 1.421(10)
C23 C24 1.343(13)
C25 C26 1.406(11)
C26 C27 1.347(12)
C27 C28 1.388(11)
C28 C29 1.421(11)
C28 C35 1.448(11)
C29 C30 1.449(11)
C30 C31 1.417(10)
C31 C32 1.382(11)
C31 C36 1.444(11)
C32 C33 1.379(11)
C33 C34 1.399(10)
C35 C36 1.321(12)
C37 C38 1.380(11)
C37 C42 1.384(11)
C38 C39 1.404(11)
C39 C40 1.349(12)
C40 C41 1.425(13)
C41 C42 1.382(12)
C43 C48 1.386(12)
C43 C44 1.385(11)
C44 C45 1.385(12)
C45 C46 1.365(14)
C46 C47 1.384(14)
C47 C48 1.380(12)
C49 C54 1.386(10)
C49 C50 1.398(11)
C50 C51 1.390(11)
C51 C52 1.359(12)
C52 C53 1.361(13)
C53 C54 1.400(11)
C55 C56 1.366(12)
C55 C60 1.378(12)
C56 C57 1.382(13)
C57 C58 1.358(16)
C58 C59 1.344(16)
C59 C60 1.384(13)
C61 C66 1.385(11)
C61 C62 1.392(11)
C62 C63 1.395(11)
C63 C64 1.376(12)
C64 C65 1.395(13)
C65 C66 1.376(11)
C67 C72 1.387(11)
C67 C68 1.400(10)
C68 C69 1.402(11)
C69 C70 1.373(12)
C70 C71 1.392(12)
C71 C72 1.385(11)
C73 C74 1.376(12)
C73 C78 1.393(12)
C74 C75 1.388(12)
C75 C76 1.377(15)
C76 C77 1.387(15)
C77 C78 1.384(12)
C79 C84 1.388(11)
C79 C80 1.396(11)
C80 C81 1.414(11)
C81 C82 1.360(13)
C82 C83 1.367(13)
C83 C84 1.405(12)
C85 C86 1.373(12)
C85 C90 1.375(13)
C86 C87 1.388(14)
C87 C88 1.377(18)
C88 C89 1.352(17)
C89 C90 1.399(13)
C91 C92 1.356(12)
C91 C96 1.400(12)
C92 C93 1.398(12)
C93 C94 1.375(14)
C94 C95 1.360(15)
C95 C96 1.396(13)
C97 C102 1.380(12)
C97 C98 1.381(12)
C98 C99 1.382(13)
C99 C100 1.348(15)
C100 C101 1.371(14)
C101 C102 1.411(12)
C103 C104 1.371(11)
C103 C108 1.397(11)
C104 C105 1.394(11)
C105 C106 1.388(12)
C106 C107 1.377(12)
C107 C108 1.391(12)
C1S Cl1 1.721(13)
C1S Cl2 1.732(13)
C2S Cl4 1.746(12)
C2S Cl3 1.767(13)
C3S Cl5 1.760(11)
C3S Cl6 1.774(12)
C4S Cl8 1.658(19)
C4S Cl7 1.815(19)
C5S Cl9 1.737(17)
C5S Cl10 1.758(15)
C6S Cl12 1.736(13)
C6S Cl11 1.739(13)

loop_
_geom_torsion_atom_site_label_1
_geom_torsion_atom_site_label_2
_geom_torsion_atom_site_label_3
_geom_torsion_atom_site_label_4
_geom_torsion
P2 Pd1 Tl1 Pd2 -64(6)
P4 Pd1 Tl1 Pd2 63(7)
P6 Pd1 Tl1 Pd2 -176(21)
P2 Pd1 Tl1 Au1 24(16)
P4 Pd1 Tl1 Au1 152(17)
P6 Pd1 Tl1 Au1 -87(16)
P2 Pd1 Tl1 Au2 -53(3)
P4 Pd1 Tl1 Au2 74(3)
P6 Pd1 Tl1 Au2 -164(3)
P5 Pd2 Tl1 Pd1 -77(6)
P3 Pd2 Tl1 Pd1 40(7)
P1 Pd2 Tl1 Pd1 158(6)
P5 Pd2 Tl1 Au1 -106(5)
P3 Pd2 Tl1 Au1 11(5)
P1 Pd2 Tl1 Au1 128(5)
P5 Pd2 Tl1 Au2 -107(9)
P3 Pd2 Tl1 Au2 10(8)
P1 Pd2 Tl1 Au2 128(9)
P4 Au1 Tl1 Pd1 -27(16)
P2 Au1 Tl1 Pd1 -155(17)
P6 Au1 Tl1 Pd1 90(16)
P4 Au1 Tl1 Pd2 94(5)
P2 Au1 Tl1 Pd2 -34(5)
P6 Au1 Tl1 Pd2 -149(5)
P4 Au1 Tl1 Au2 94(2)
P2 Au1 Tl1 Au2 -34(3)
P6 Au1 Tl1 Au2 -149(2)
P1 Au2 Tl1 Pd1 149(3)
P3 Au2 Tl1 Pd1 29(3)
P5 Au2 Tl1 Pd1 -91(3)
P1 Au2 Tl1 Pd2 -50(8)
P3 Au2 Tl1 Pd2 -169(9)
P5 Au2 Tl1 Pd2 70(8)
P1 Au2 Tl1 Au1 130(2)
P3 Au2 Tl1 Au1 11(2)
P5 Au2 Tl1 Au1 -109(2)
P3 Au2 P1 C43 163.1(3)
P5 Au2 P1 C43 -35.1(3)
Tl1 Au2 P1 C43 63.7(3)
P3 Au2 P1 C37 -77.3(3)
P5 Au2 P1 C37 84.4(3)
Tl1 Au2 P1 C37 -176.7(3)
P3 Au2 P1 C1 36.1(3)
P5 Au2 P1 C1 -162.2(3)
Tl1 Au2 P1 C1 -63.3(3)
P3 Au2 P1 Pd2 122(4)
P5 Au2 P1 Pd2 -76(4)
Tl1 Au2 P1 Pd2 23(4)
P5 Pd2 P1 C43 -45.9(5)
P3 Pd2 P1 C43 167.7(3)
Tl1 Pd2 P1 C43 63.7(5)
P5 Pd2 P1 C37 75.1(4)
P3 Pd2 P1 C37 -71.3(5)
Tl1 Pd2 P1 C37 -175.3(3)
P5 Pd2 P1 C1 -168.8(3)
P3 Pd2 P1 C1 44.8(4)
Tl1 Pd2 P1 C1 -59.2(4)
P5 Pd2 P1 Au2 95(4)
P3 Pd2 P1 Au2 -51(4)
Tl1 Pd2 P1 Au2 -155(4)
P4 Pd1 P2 C10 -167.2(4)
P6 Pd1 P2 C10 39.9(4)
Tl1 Pd1 P2 C10 -60.3(5)
P4 Pd1 P2 C55 -44.8(5)
P6 Pd1 P2 C55 162.3(3)
Tl1 Pd1 P2 C55 62.1(6)
P4 Pd1 P2 C49 76.4(5)
P6 Pd1 P2 C49 -76.5(4)
Tl1 Pd1 P2 C49 -176.7(3)
P4 Pd1 P2 Au1 89(10)
P6 Pd1 P2 Au1 -64(10)
Tl1 Pd1 P2 Au1 -164(10)
P4 Au1 P2 C10 -161.3(3)
P6 Au1 P2 C10 33.1(4)
Tl1 Au1 P2 C10 -62.9(5)
P4 Au1 P2 C55 -35.2(5)
P6 Au1 P2 C55 159.1(3)
Tl1 Au1 P2 C55 63.1(5)
P4 Au1 P2 C49 84.2(4)
P6 Au1 P2 C49 -81.5(3)
Tl1 Au1 P2 C49 -177.4(3)
P4 Au1 P2 Pd1 -84(10)
P6 Au1 P2 Pd1 111(10)
Tl1 Au1 P2 Pd1 15(10)
P1 Au2 P3 C67 -32.9(3)
P5 Au2 P3 C67 165.3(3)
Tl1 Au2 P3 C67 65.3(3)
P1 Au2 P3 C61 85.5(3)
P5 Au2 P3 C61 -76.4(3)
Tl1 Au2 P3 C61 -176.4(3)
P1 Au2 P3 C13 -160.4(3)
P5 Au2 P3 C13 37.8(3)
Tl1 Au2 P3 C13 -62.3(3)
P1 Au2 P3 Pd2 -92(5)
P5 Au2 P3 Pd2 106(5)
Tl1 Au2 P3 Pd2 6(5)
P5 Pd2 P3 C67 169.6(3)
P1 Pd2 P3 C67 -41.5(4)
Tl1 Pd2 P3 C67 63.8(5)
P5 Pd2 P3 C61 -70.2(4)
P1 Pd2 P3 C61 78.8(4)
Tl1 Pd2 P3 C61 -176.0(3)
P5 Pd2 P3 C13 45.6(4)
P1 Pd2 P3 C13 -165.5(3)
Tl1 Pd2 P3 C13 -60.3(4)
P5 Pd2 P3 Au2 -67(5)
P1 Pd2 P3 Au2 82(5)
Tl1 Pd2 P3 Au2 -173(5)
P2 Au1 P4 C79 168.1(3)
P6 Au1 P4 C79 -26.6(4)
Tl1 Au1 P4 C79 66.9(5)
P2 Au1 P4 C22 40.1(4)
P6 Au1 P4 C22 -154.5(3)
Tl1 Au1 P4 C22 -61.0(5)
P2 Au1 P4 C73 -74.0(4)
P6 Au1 P4 C73 91.3(3)
Tl1 Au1 P4 C73 -175.2(3)
P2 Au1 P4 Pd1 115(9)
P6 Au1 P4 Pd1 -79(9)
Tl1 Au1 P4 Pd1 14(8)
P2 Pd1 P4 C79 173.5(4)
P6 Pd1 P4 C79 -36.0(4)
Tl1 Pd1 P4 C79 65.8(5)
P2 Pd1 P4 C22 49.7(4)
P6 Pd1 P4 C22 -159.7(3)
Tl1 Pd1 P4 C22 -57.9(5)
P2 Pd1 P4 C73 -66.8(5)
P6 Pd1 P4 C73 83.8(4)
Tl1 Pd1 P4 C73 -174.4(3)
P2 Pd1 P4 Au1 -57(8)
P6 Pd1 P4 Au1 94(9)
Tl1 Pd1 P4 Au1 -165(9)
P3 Pd2 P5 C91 -40.5(5)
P1 Pd2 P5 C91 172.9(4)
Tl1 Pd2 P5 C91 63.6(5)
P3 Pd2 P5 C25 -160.5(3)
P1 Pd2 P5 C25 53.0(4)
Tl1 Pd2 P5 C25 -56.3(4)
P3 Pd2 P5 C85 85.4(5)
P1 Pd2 P5 C85 -61.2(5)
Tl1 Pd2 P5 C85 -170.4(3)
P3 Pd2 P5 Au2 46(3)
P1 Pd2 P5 Au2 -101(4)
Tl1 Pd2 P5 Au2 150(4)
P1 Au2 P5 C91 167.3(3)
P3 Au2 P5 C91 -31.1(3)
Tl1 Au2 P5 C91 69.3(3)
P1 Au2 P5 C25 43.3(3)
P3 Au2 P5 C25 -155.1(3)
Tl1 Au2 P5 C25 -54.7(3)
P1 Au2 P5 C85 -71.3(3)
P3 Au2 P5 C85 90.3(3)
Tl1 Au2 P5 C85 -169.3(3)
P1 Au2 P5 Pd2 70(4)
P3 Au2 P5 Pd2 -128(4)
Tl1 Au2 P5 Pd2 -28(4)
P4 Au1 P6 C103 163.5(3)
P2 Au1 P6 C103 -29.3(4)
Tl1 Au1 P6 C103 70.1(5)
P4 Au1 P6 C34 39.8(4)
P2 Au1 P6 C34 -153.1(3)
Tl1 Au1 P6 C34 -53.6(5)
P4 Au1 P6 C97 -75.0(4)
P2 Au1 P6 C97 92.1(4)
Tl1 Au1 P6 C97 -168.4(3)
P4 Au1 P6 Pd1 64(7)
P2 Au1 P6 Pd1 -129(7)
Tl1 Au1 P6 Pd1 -30(7)
P2 Pd1 P6 C103 -37.6(4)
P4 Pd1 P6 C103 167.8(3)
Tl1 Pd1 P6 C103 64.9(5)
P2 Pd1 P6 C34 -157.6(3)
P4 Pd1 P6 C34 47.8(4)
Tl1 Pd1 P6 C34 -55.1(5)
P2 Pd1 P6 C97 88.1(4)
P4 Pd1 P6 C97 -66.5(4)
Tl1 Pd1 P6 C97 -169.4(3)
P2 Pd1 P6 Au1 46(7)
P4 Pd1 P6 Au1 -109(7)
Tl1 Pd1 P6 Au1 148(8)
C5 N1 C1 C2 1.0(11)
C5 N1 C1 P1 -177.9(5)
C43 P1 C1 N1 -94.5(6)
C37 P1 C1 N1 156.8(6)
Au2 P1 C1 N1 41.9(6)
Pd2 P1 C1 N1 36.4(7)
C43 P1 C1 C2 86.5(7)
C37 P1 C1 C2 -22.1(8)
Au2 P1 C1 C2 -137.1(6)
Pd2 P1 C1 C2 -142.6(6)
N1 C1 C2 C3 -0.6(13)
P1 C1 C2 C3 178.3(7)
C1 C2 C3 C4 0.9(13)
C2 C3 C4 C5 -1.7(13)
C2 C3 C4 C11 179.9(8)
C1 N1 C5 C4 -1.8(11)
C1 N1 C5 C6 177.9(6)
C3 C4 C5 N1 2.2(12)
C11 C4 C5 N1 -179.4(7)
C3 C4 C5 C6 -177.5(7)
C11 C4 C5 C6 0.9(11)
C10 N2 C6 C7 0.8(10)
C10 N2 C6 C5 -178.4(6)
N1 C5 C6 N2 -0.6(10)
C4 C5 C6 N2 179.1(7)
N1 C5 C6 C7 -179.9(6)
C4 C5 C6 C7 -0.1(10)
N2 C6 C7 C8 -0.9(11)
C5 C6 C7 C8 178.3(7)
N2 C6 C7 C12 178.9(7)
C5 C6 C7 C12 -1.8(11)
C6 C7 C8 C9 1.0(11)
C12 C7 C8 C9 -178.9(7)
C7 C8 C9 C10 -0.9(11)
C6 N2 C10 C9 -0.8(10)
C6 N2 C10 P2 177.5(5)
C8 C9 C10 N2 0.9(11)
C8 C9 C10 P2 -177.2(6)
C55 P2 C10 N2 -97.4(6)
C49 P2 C10 N2 155.9(5)
Pd1 P2 C10 N2 37.7(6)
Au1 P2 C10 N2 41.7(6)
C55 P2 C10 C9 80.8(7)
C49 P2 C10 C9 -25.9(7)
Pd1 P2 C10 C9 -144.1(6)
Au1 P2 C10 C9 -140.0(6)
C3 C4 C11 C12 178.8(9)
C5 C4 C11 C12 0.5(13)
C4 C11 C12 C7 -2.5(13)
C6 C7 C12 C11 3.2(12)
C8 C7 C12 C11 -176.9(8)
C17 N3 C13 C14 2.5(11)
C17 N3 C13 P3 -171.9(5)
C67 P3 C13 N3 -103.2(6)
C61 P3 C13 N3 147.4(5)
Au2 P3 C13 N3 31.6(6)
Pd2 P3 C13 N3 27.5(6)
C67 P3 C13 C14 82.3(7)
C61 P3 C13 C14 -27.2(8)
Au2 P3 C13 C14 -143.0(6)
Pd2 P3 C13 C14 -147.0(6)
N3 C13 C14 C15 -1.4(13)
P3 C13 C14 C15 172.6(7)
C13 C14 C15 C16 -2.4(13)
C14 C15 C16 C17 4.7(12)
C14 C15 C16 C23 -175.1(8)
C13 N3 C17 C16 0.1(10)
C13 N3 C17 C18 -179.1(6)
C15 C16 C17 N3 -3.7(11)
C23 C16 C17 N3 176.1(7)
C15 C16 C17 C18 175.5(7)
C23 C16 C17 C18 -4.6(11)
C22 N4 C18 C19 -0.4(11)
C22 N4 C18 C17 176.8(6)
N3 C17 C18 N4 6.1(10)
C16 C17 C18 N4 -173.2(7)
N3 C17 C18 C19 -176.6(7)
C16 C17 C18 C19 4.1(10)
N4 C18 C19 C20 -2.9(11)
C17 C18 C19 C20 179.9(7)
N4 C18 C19 C24 175.9(7)
C17 C18 C19 C24 -1.3(11)
C18 C19 C20 C21 3.2(12)
C24 C19 C20 C21 -175.6(8)
C19 C20 C21 C22 -0.4(12)
C18 N4 C22 C21 3.5(11)
C18 N4 C22 P4 -172.1(5)
C20 C21 C22 N4 -3.1(12)
C20 C21 C22 P4 172.2(6)
C79 P4 C22 N4 -104.8(6)
C73 P4 C22 N4 148.0(6)
Au1 P4 C22 N4 32.3(7)
Pd1 P4 C22 N4 27.6(7)
C79 P4 C22 C21 79.5(7)
C73 P4 C22 C21 -27.6(7)
Au1 P4 C22 C21 -143.4(6)
Pd1 P4 C22 C21 -148.1(6)
C15 C16 C23 C24 -177.8(8)
C17 C16 C23 C24 2.4(12)
C16 C23 C24 C19 0.5(13)
C20 C19 C24 C23 177.8(8)
C18 C19 C24 C23 -1.0(12)
C29 N5 C25 C26 2.9(11)
C29 N5 C25 P5 -172.5(5)
C91 P5 C25 N5 -102.8(6)
C85 P5 C25 N5 150.0(6)
Pd2 P5 C25 N5 28.0(7)
Au2 P5 C25 N5 30.5(6)
C91 P5 C25 C26 81.8(7)
C85 P5 C25 C26 -25.4(8)
Pd2 P5 C25 C26 -147.4(6)
Au2 P5 C25 C26 -145.0(6)
N5 C25 C26 C27 -2.6(13)
P5 C25 C26 C27 172.4(7)
C25 C26 C27 C28 -0.2(13)
C26 C27 C28 C29 2.4(13)
C26 C27 C28 C35 -176.5(8)
C25 N5 C29 C28 -0.5(10)
C25 N5 C29 C30 176.9(7)
C27 C28 C29 N5 -2.1(11)
C35 C28 C29 N5 176.8(7)
C27 C28 C29 C30 -179.5(7)
C35 C28 C29 C30 -0.6(11)
C34 N6 C30 C31 -0.1(10)
C34 N6 C30 C29 178.0(6)
N5 C29 C30 N6 8.2(10)
C28 C29 C30 N6 -174.3(7)
N5 C29 C30 C31 -173.7(6)
C28 C29 C30 C31 3.7(10)
N6 C30 C31 C32 -3.6(11)
C29 C30 C31 C32 178.4(7)
N6 C30 C31 C36 174.6(7)
C29 C30 C31 C36 -3.4(10)
C30 C31 C32 C33 3.9(11)
C36 C31 C32 C33 -174.3(7)
C31 C32 C33 C34 -0.6(12)
C30 N6 C34 C33 3.5(10)
C30 N6 C34 P6 -172.2(5)
C32 C33 C34 N6 -3.2(12)
C32 C33 C34 P6 172.3(6)
C103 P6 C34 N6 -106.5(6)
C97 P6 C34 N6 147.1(6)
Au1 P6 C34 N6 28.3(7)
Pd1 P6 C34 N6 26.3(7)
C103 P6 C34 C33 77.7(7)
C97 P6 C34 C33 -28.8(7)
Au1 P6 C34 C33 -147.5(6)
Pd1 P6 C34 C33 -149.6(6)
C27 C28 C35 C36 175.8(8)
C29 C28 C35 C36 -3.0(12)
C28 C35 C36 C31 3.4(12)
C32 C31 C36 C35 178.0(8)
C30 C31 C36 C35 -0.2(12)
C43 P1 C37 C38 166.8(6)
C1 P1 C37 C38 -84.2(7)
Au2 P1 C37 C38 35.4(7)
Pd2 P1 C37 C38 37.2(8)
C43 P1 C37 C42 -12.2(8)
C1 P1 C37 C42 96.7(8)
Au2 P1 C37 C42 -143.6(7)
Pd2 P1 C37 C42 -141.8(7)
C42 C37 C38 C39 -1.0(12)
P1 C37 C38 C39 179.9(6)
C37 C38 C39 C40 0.9(13)
C38 C39 C40 C41 -0.7(14)
C39 C40 C41 C42 0.7(15)
C40 C41 C42 C37 -0.9(15)
C38 C37 C42 C41 1.1(14)
P1 C37 C42 C41 -179.9(8)
C37 P1 C43 C48 -70.2(7)
C1 P1 C43 C48 -178.8(6)
Au2 P1 C43 C48 50.5(7)
Pd2 P1 C43 C48 54.3(7)
C37 P1 C43 C44 110.0(7)
C1 P1 C43 C44 1.5(8)
Au2 P1 C43 C44 -129.3(6)
Pd2 P1 C43 C44 -125.5(7)
C48 C43 C44 C45 -2.3(12)
P1 C43 C44 C45 177.5(6)
C43 C44 C45 C46 2.2(13)
C44 C45 C46 C47 -0.3(14)
C45 C46 C47 C48 -1.2(14)
C46 C47 C48 C43 1.1(13)
C44 C43 C48 C47 0.7(12)
P1 C43 C48 C47 -179.1(7)
C10 P2 C49 C54 111.0(7)
C55 P2 C49 C54 5.8(8)
Pd1 P2 C49 C54 -128.1(7)
Au1 P2 C49 C54 -129.0(7)
C10 P2 C49 C50 -77.2(7)
C55 P2 C49 C50 177.6(6)
Pd1 P2 C49 C50 43.7(7)
Au1 P2 C49 C50 42.8(7)
C54 C49 C50 C51 -0.5(12)
P2 C49 C50 C51 -172.7(6)
C49 C50 C51 C52 0.3(12)
C50 C51 C52 C53 -0.5(13)
C51 C52 C53 C54 0.9(14)
C50 C49 C54 C53 0.9(12)
P2 C49 C54 C53 172.7(7)
C52 C53 C54 C49 -1.1(14)
C10 P2 C55 C56 -31.8(8)
C49 P2 C55 C56 77.0(8)
Pd1 P2 C55 C56 -159.3(7)
Au1 P2 C55 C56 -162.8(7)
C10 P2 C55 C60 147.4(7)
C49 P2 C55 C60 -103.8(8)
Pd1 P2 C55 C60 19.9(9)
Au1 P2 C55 C60 16.5(9)
C60 C55 C56 C57 1.4(15)
P2 C55 C56 C57 -179.4(8)
C55 C56 C57 C58 -1.8(17)
C56 C57 C58 C59 1.2(18)
C57 C58 C59 C60 -0.1(19)
C56 C55 C60 C59 -0.3(16)
P2 C55 C60 C59 -179.6(9)
C58 C59 C60 C55 -0.3(19)
C67 P3 C61 C66 162.6(6)
C13 P3 C61 C66 -86.2(6)
Au2 P3 C61 C66 33.9(6)
Pd2 P3 C61 C66 34.1(7)
C67 P3 C61 C62 -9.6(7)
C13 P3 C61 C62 101.5(7)
Au2 P3 C61 C62 -138.3(6)
Pd2 P3 C61 C62 -138.1(7)
C66 C61 C62 C63 -0.7(12)
P3 C61 C62 C63 171.5(6)
C61 C62 C63 C64 -0.6(13)
C62 C63 C64 C65 2.3(14)
C63 C64 C65 C66 -2.8(13)
C64 C65 C66 C61 1.6(13)
C62 C61 C66 C65 0.1(12)
P3 C61 C66 C65 -172.5(6)
C61 P3 C67 C72 -60.3(6)
C13 P3 C67 C72 -169.8(6)
Au2 P3 C67 C72 59.5(7)
Pd2 P3 C67 C72 63.5(7)
C61 P3 C67 C68 125.0(6)
C13 P3 C67 C68 15.4(7)
Au2 P3 C67 C68 -115.2(6)
Pd2 P3 C67 C68 -111.3(6)
C72 C67 C68 C69 2.5(11)
P3 C67 C68 C69 177.1(6)
C67 C68 C69 C70 -1.1(12)
C68 C69 C70 C71 0.4(13)
C69 C70 C71 C72 -1.2(12)
C70 C71 C72 C67 2.6(12)
C68 C67 C72 C71 -3.3(11)
P3 C67 C72 C71 -178.2(6)
C79 P4 C73 C74 -10.6(8)
C22 P4 C73 C74 96.1(7)
Au1 P4 C73 C74 -140.8(7)
Pd1 P4 C73 C74 -140.0(7)
C79 P4 C73 C78 166.1(6)
C22 P4 C73 C78 -87.2(7)
Au1 P4 C73 C78 35.9(7)
Pd1 P4 C73 C78 36.7(8)
C78 C73 C74 C75 -0.3(13)
P4 C73 C74 C75 176.3(7)
C73 C74 C75 C76 0.6(15)
C74 C75 C76 C77 0.5(15)
C75 C76 C77 C78 -2.0(15)
C76 C77 C78 C73 2.3(14)
C74 C73 C78 C77 -1.2(13)
P4 C73 C78 C77 -178.0(7)
C22 P4 C79 C84 2.9(8)
C73 P4 C79 C84 110.0(7)
Au1 P4 C79 C84 -130.9(7)
Pd1 P4 C79 C84 -126.8(7)
C22 P4 C79 C80 -178.2(6)
C73 P4 C79 C80 -71.1(6)
Au1 P4 C79 C80 48.1(7)
Pd1 P4 C79 C80 52.1(7)
C84 C79 C80 C81 0.3(12)
P4 C79 C80 C81 -178.7(6)
C79 C80 C81 C82 0.1(12)
C80 C81 C82 C83 0.4(13)
C81 C82 C83 C84 -1.4(15)
C80 C79 C84 C83 -1.3(12)
P4 C79 C84 C83 177.7(7)
C82 C83 C84 C79 1.9(14)
C91 P5 C85 C86 -18.6(9)
C25 P5 C85 C86 89.4(8)
Pd2 P5 C85 C86 -153.8(7)
Au2 P5 C85 C86 -150.3(7)
C91 P5 C85 C90 160.8(7)
C25 P5 C85 C90 -91.2(8)
Pd2 P5 C85 C90 25.6(8)
Au2 P5 C85 C90 29.1(8)
C90 C85 C86 C87 -0.5(14)
P5 C85 C86 C87 178.9(8)
C85 C86 C87 C88 0.9(16)
C86 C87 C88 C89 -0.1(19)
C87 C88 C89 C90 -0.8(19)
C86 C85 C90 C89 -0.5(15)
P5 C85 C90 C89 -179.9(8)
C88 C89 C90 C85 1.2(17)
C25 P5 C91 C92 10.2(8)
C85 P5 C91 C92 117.3(7)
Pd2 P5 C91 C92 -111.4(7)
Au2 P5 C91 C92 -117.5(7)
C25 P5 C91 C96 -169.8(7)
C85 P5 C91 C96 -62.6(7)
Pd2 P5 C91 C96 68.6(7)
Au2 P5 C91 C96 62.5(7)
C96 C91 C92 C93 -0.3(13)
P5 C91 C92 C93 179.7(7)
C91 C92 C93 C94 1.8(14)
C92 C93 C94 C95 -2.3(15)
C93 C94 C95 C96 1.3(15)
C94 C95 C96 C91 0.2(14)
C92 C91 C96 C95 -0.7(13)
P5 C91 C96 C95 179.3(7)
C103 P6 C97 C102 163.2(6)
C34 P6 C97 C102 -91.9(7)
Au1 P6 C97 C102 30.4(8)
Pd1 P6 C97 C102 27.1(8)
C103 P6 C97 C98 -19.2(8)
C34 P6 C97 C98 85.7(8)
Au1 P6 C97 C98 -152.0(8)
Pd1 P6 C97 C98 -155.3(8)
C102 C97 C98 C99 0.9(14)
P6 C97 C98 C99 -176.6(8)
C97 C98 C99 C100 0.4(16)
C98 C99 C100 C101 -0.5(17)
C99 C100 C101 C102 -0.8(15)
C98 C97 C102 C101 -2.2(13)
P6 C97 C102 C101 175.5(7)
C100 C101 C102 C97 2.2(13)
C34 P6 C103 C104 23.2(7)
C97 P6 C103 C104 129.2(6)
Au1 P6 C103 C104 -106.4(6)
Pd1 P6 C103 C104 -100.9(7)
C34 P6 C103 C108 -160.0(6)
C97 P6 C103 C108 -54.0(7)
Au1 P6 C103 C108 70.3(7)
Pd1 P6 C103 C108 75.9(7)
C108 C103 C104 C105 1.2(12)
P6 C103 C104 C105 178.0(6)
C103 C104 C105 C106 -0.5(13)
C104 C105 C106 C107 -0.4(13)
C105 C106 C107 C108 0.5(13)
C106 C107 C108 C103 0.1(14)
C104 C103 C108 C107 -1.0(12)
P6 C103 C108 C107 -177.9(7)
